data_4346546
loop_
_publ_author_name
'Chambers, Geoffrey M.'
'Huynh, Mioy T.'
'Li, Yulong'
'Hammes-Schiffer, Sharon'
'Rauchfuss, Thomas B.'
'Reijerse, Edward'
'Lubitz, Wolfgang'

_publ_section_title
;
 Models of the Ni-L and Ni-SIa States of the [NiFe]-Hydrogenase Active
 Site.
;
_journal_issue 2
_journal_name_full 'Inorganic chemistry'
_journal_page_first 419
_journal_page_last 431
_journal_paper_doi 10.1021/acs.inorgchem.5b01662
_journal_volume 55
_journal_year 2016
_chemical_absolute_configuration ad
_chemical_formula_moiety 'C35 H35 Fe Ni O P2 S2, C4 H8 O, B F4'
_chemical_formula_sum 'C39 H43 B F4 Fe Ni O2 P2 S2'
_chemical_formula_weight 871.16
_space_group_crystal_system orthorhombic
_space_group_IT_number 19
_space_group_name_Hall 'P 2ac 2ab'
_space_group_name_H-M_alt 'P 21 21 21'
_atom_sites_solution_hydrogens geom
_atom_sites_solution_primary iterative
_audit_creation_date 2014-12-13
_audit_creation_method
; 
Olex2 1.2 
(compiled 2014.11.28 svn.r3106 for OlexSys, GUI svn.r4959) 
;
_cell_angle_alpha 90
_cell_angle_beta 90
_cell_angle_gamma 90
_cell_formula_units_Z 4
_cell_length_a 13.8768(5)
_cell_length_b 14.4157(5)
_cell_length_c 18.7392(7)
_cell_measurement_reflns_used 9610
_cell_measurement_temperature 100(2)
_cell_measurement_theta_max 25.37
_cell_measurement_theta_min 2.59
_cell_volume 3748.7(2)
_computing_cell_refinement 'SAINT V8.34A (Bruker, 2005)'
_computing_data_collection 'APEX2 V2013.10-0 (Bruker, 2013)'
_computing_data_reduction
; 
SAINT V8.34A, XPREP v2013/3, SADABS V2012/1, TWINABS V2012/1 
(Bruker, 2012 & 2013) 
;
_computing_molecular_graphics 'Olex2 (Dolomanov et al., 2009)'
_computing_publication_material 'Olex2 (Dolomanov et al., 2009)'
_computing_structure_refinement 'SHELX-2013-4 (Sheldrick, 2013)'
_computing_structure_solution 'SHELX-2013-4 (Sheldrick, 2013)'
_diffrn_ambient_temperature 99.99
_diffrn_measured_fraction_theta_full 0.999
_diffrn_measured_fraction_theta_max 0.998
_diffrn_measurement_device_type 'Bruker APEX-II CCD'
_diffrn_measurement_method '\f and \w scans'
_diffrn_radiation_type MoK\a
_diffrn_radiation_wavelength 0.71073
_diffrn_radiation_wavelength_id c42f
_diffrn_reflns_av_unetI/netI 0.0760
_diffrn_reflns_Laue_measured_fraction_full 0.999
_diffrn_reflns_Laue_measured_fraction_max 0.998
_diffrn_reflns_limit_h_max 16
_diffrn_reflns_limit_h_min -16
_diffrn_reflns_limit_k_max 17
_diffrn_reflns_limit_k_min -17
_diffrn_reflns_limit_l_max 22
_diffrn_reflns_limit_l_min -22
_diffrn_reflns_number 41146
_diffrn_reflns_point_group_measured_fraction_full 0.999
_diffrn_reflns_point_group_measured_fraction_max 0.998
_diffrn_reflns_theta_full 25.242
_diffrn_reflns_theta_max 25.410
_diffrn_reflns_theta_min 2.309
_diffrn_standards_number 0
_exptl_absorpt_coefficient_mu 1.141
_exptl_absorpt_correction_T_max 0.865053
_exptl_absorpt_correction_T_min 0.738368
_exptl_absorpt_correction_type integration
_exptl_absorpt_process_details
; 
 TWINABS-2012/1 (Bruker,2012) was used for absorption correction. 
 
For component 1: 
 wR2(int) was 0.0859 before and 0.0661 after correction. 
 The Ratio of minimum to maximum transmission not present. 
 The \l/2 correction factor is Not present 
 
For component 2: 
 wR2(int) was 0.0863 before and 0.0625 after correction. 
 The Ratio of minimum to maximum transmission is 0.85. 
 The \l/2 correction factor is Not present 
 
Final HKLF 4 output contains 122217 reflections, Rint = 0.0563 
 (93237 with I > 3sig(I), Rint = 0.0474) 
;
_exptl_crystal_colour red
_exptl_crystal_colour_primary red
_exptl_crystal_density_diffrn 1.544
_exptl_crystal_description prism
_exptl_crystal_F_000 1800
_exptl_crystal_id MeCpNiFe
_exptl_crystal_preparation
; 
The data crystal was mounted using oil (Parantone-N, Exxon) to a 
0.3 mm cryo-loop (Hampton Research) with the 1 4 3 face scattering 
planes roughly normal to the spindle axis. 
;
_exptl_crystal_size_max 0.121
_exptl_crystal_size_mid 0.076
_exptl_crystal_size_min 0.06
_refine_diff_density_max 0.709
_refine_diff_density_min -0.395
_refine_diff_density_rms 0.093
_refine_ls_abs_structure_details
; 
 Flack x determined using 2714 quotients [(I+)-(I-)]/[(I+)+(I-)] 
 (Parsons, Flack and Wagner, Acta Cryst. B69 (2013) 249-259). 
;
_refine_ls_abs_structure_Flack -0.005(7)
_refine_ls_extinction_method none
_refine_ls_goodness_of_fit_ref 1.052
_refine_ls_hydrogen_treatment constr
_refine_ls_matrix_type full
_refine_ls_number_parameters 470
_refine_ls_number_reflns 41146
_refine_ls_number_restraints 0
_refine_ls_restrained_S_all 1.052
_refine_ls_R_factor_all 0.0579
_refine_ls_R_factor_gt 0.0448
_refine_ls_shift/su_max 0.001
_refine_ls_shift/su_mean 0.000
_refine_ls_structure_factor_coef Fsqd
_refine_ls_weighting_details 'w=1/[\s^2^(Fo^2^)+(0.0326P)^2^+2.6598P] where P=(Fo^2^+2Fc^2^)/3'
_refine_ls_weighting_scheme calc
_refine_ls_wR_factor_gt 0.0972
_refine_ls_wR_factor_ref 0.1041
_reflns_Friedel_coverage 0.790
_reflns_Friedel_fraction_full 0.999
_reflns_Friedel_fraction_max 0.998
_reflns_number_gt 36564
_reflns_number_total 41146
_reflns_threshold_expression 'I > 2\s(I)'
_cod_data_source_file ic5b01662_si_002.cif
_cod_data_source_block mo_cd42f_0m_a
_cod_database_code 4346546
_shelx_space_group_comment
; 
The symmetry employed for this shelxl refinement is uniquely defined 
by the following loop, which should always be used as a source of 
symmetry information in preference to the above space-group names. 
They are only intended as comments. 
;
_shelx_estimated_absorpt_t_max 0.935
_shelx_estimated_absorpt_t_min 0.874
_olex2_refinement_description
; 
1. Twinned data refinement 
 Scales: 0.5337(18) 0.4663(18) 
2. Fixed Uiso 
 At 1.2 times of: 
  All C(H) groups, All C(H,H) groups 
3.a Secondary CH2 refined with riding coordinates: 
 C39(H39A,H39B), C36(H36A,H36B), C37(H37A,H37B), C7(H7A,H7B), C38(H38A,H38B), 
 C10(H10A,H10B), C9(H9A,H9B), C8(H8A,H8B), C6(H6A,H6B) 
3.b Aromatic/amide H refined with riding coordinates: 
 C27(H27), C26(H26), C21(H21), C34(H34), C20(H20), C5(H5), C19(H19), C24(H24), 
 C1(H1), C32(H32), C25(H25), C18(H18), C2(H2), C31(H31), C28(H28), C4(H4), 
 C3(H3), C33(H33), C22(H22), C30(H30), C12(H12), C16(H16), C14(H14), C15(H15), 
 C13(H13) 
;
_olex2_submission_special_instructions 'No special instructions were received'

loop_
_space_group_symop_operation_xyz
'x, y, z'
'-x+1/2, -y, z+1/2'
'x+1/2, -y+1/2, -z'
'-x, y+1/2, -z+1/2'

loop_
_atom_site_label
_atom_site_type_symbol
_atom_site_fract_x
_atom_site_fract_y
_atom_site_fract_z
_atom_site_U_iso_or_equiv
_atom_site_adp_type
_atom_site_occupancy
_atom_site_site_symmetry_order
_atom_site_calc_flag
_atom_site_refinement_flags_posn
Ni1 Ni 0.74574(7) 0.59567(6) 0.41001(5) 0.0139(2) Uani 1 1 d .
Fe1 Fe 0.84218(7) 0.46973(7) 0.46932(5) 0.0119(3) Uani 1 1 d .
P1 P 0.81286(13) 0.46947(14) 0.58662(10) 0.0131(4) Uani 1 1 d .
S2 S 0.87499(13) 0.62050(13) 0.47143(10) 0.0144(4) Uani 1 1 d .
P2 P 0.76330(14) 0.33617(12) 0.46533(10) 0.0117(4) Uani 1 1 d .
S1 S 0.81741(14) 0.48466(13) 0.35281(9) 0.0145(4) Uani 1 1 d .
O7 O 0.2596(4) 0.5975(4) 0.5146(3) 0.0340(14) Uani 1 1 d .
F4 F 0.2419(4) 0.6579(4) 0.7872(3) 0.0583(17) Uani 1 1 d .
F3 F 0.3656(4) 0.7492(4) 0.7599(3) 0.0458(15) Uani 1 1 d .
C39 C 0.2126(6) 0.5453(7) 0.4614(5) 0.037(2) Uani 1 1 d .
H39A H 0.1417 0.5493 0.4670 0.044 Uiso 1 1 calc R
H39B H 0.2321 0.4793 0.4639 0.044 Uiso 1 1 calc R
C27 C 0.8053(6) 0.0800(5) 0.3778(4) 0.0163(17) Uani 1 1 d .
H27 H 0.7731 0.0218 0.3782 0.020 Uiso 1 1 calc R
C26 C 0.8921(6) 0.0894(6) 0.3433(4) 0.0187(18) Uani 1 1 d .
H26 H 0.9194 0.0373 0.3198 0.022 Uiso 1 1 calc R
B1 B 0.3353(7) 0.6590(7) 0.7616(5) 0.022(2) Uani 1 1 d .
C21 C 0.5732(6) 0.6163(6) 0.6406(4) 0.0178(18) Uani 1 1 d .
H21 H 0.5067 0.6132 0.6288 0.021 Uiso 1 1 calc R
C34 C 0.5622(6) 0.3523(5) 0.4818(4) 0.0189(19) Uani 1 1 d .
H34 H 0.5732 0.3482 0.5318 0.023 Uiso 1 1 calc R
C20 C 0.6053(6) 0.6817(5) 0.6885(4) 0.0208(19) Uani 1 1 d .
H20 H 0.5607 0.7229 0.7101 0.025 Uiso 1 1 calc R
C36 C 0.3545(6) 0.6133(6) 0.4886(4) 0.030(2) Uani 1 1 d .
H36A H 0.3972 0.5608 0.5011 0.035 Uiso 1 1 calc R
H36B H 0.3815 0.6709 0.5093 0.035 Uiso 1 1 calc R
C5 C 0.6859(6) 0.7296(5) 0.3989(4) 0.0225(19) Uani 1 1 d .
H5 H 0.7210 0.7861 0.4013 0.027 Uiso 1 1 calc R
C19 C 0.7019(6) 0.6878(5) 0.7053(4) 0.022(2) Uani 1 1 d .
H19 H 0.7241 0.7341 0.7374 0.026 Uiso 1 1 calc R
C35 C 0.9545(6) 0.4163(5) 0.4833(4) 0.0151(17) Uani 1 1 d .
C37 C 0.3453(6) 0.6223(7) 0.4075(5) 0.036(2) Uani 1 1 d .
H37A H 0.3535 0.6876 0.3923 0.043 Uiso 1 1 calc R
H37B H 0.3940 0.5836 0.3830 0.043 Uiso 1 1 calc R
C24 C 0.9002(6) 0.2494(5) 0.3762(4) 0.0158(18) Uani 1 1 d .
H24 H 0.9328 0.3074 0.3749 0.019 Uiso 1 1 calc R
C1 C 0.6673(6) 0.6785(6) 0.3367(4) 0.023(2) Uani 1 1 d .
H1 H 0.6864 0.6942 0.2895 0.028 Uiso 1 1 calc R
F1 F 0.3356(5) 0.6281(5) 0.6912(3) 0.068(2) Uani 1 1 d .
F2 F 0.3974(5) 0.6077(5) 0.8007(4) 0.091(3) Uani 1 1 d .
C7 C 0.9943(5) 0.5800(5) 0.3523(4) 0.0180(18) Uani 1 1 d .
H7A H 1.0461 0.6050 0.3215 0.022 Uiso 1 1 calc R
H7B H 1.0222 0.5287 0.3806 0.022 Uiso 1 1 calc R
C32 C 0.4523(6) 0.3718(6) 0.3843(4) 0.0220(19) Uani 1 1 d .
H32 H 0.3890 0.3828 0.3669 0.026 Uiso 1 1 calc R
C23 C 0.8131(5) 0.2411(5) 0.4120(4) 0.0122(16) Uani 1 1 d .
C25 C 0.9397(6) 0.1724(6) 0.3420(4) 0.0180(19) Uani 1 1 d .
H25 H 0.9997 0.1776 0.3179 0.022 Uiso 1 1 calc R
C18 C 0.7665(6) 0.6253(5) 0.6748(4) 0.0179(17) Uani 1 1 d .
H18 H 0.8329 0.6290 0.6869 0.021 Uiso 1 1 calc R
C2 C 0.6138(5) 0.5979(6) 0.3579(5) 0.0225(19) Uani 1 1 d .
H2 H 0.5934 0.5494 0.3271 0.027 Uiso 1 1 calc R
C38 C 0.2442(7) 0.5883(7) 0.3911(4) 0.037(2) Uani 1 1 d .
H38A H 0.2446 0.5417 0.3523 0.044 Uiso 1 1 calc R
H38B H 0.2014 0.6403 0.3774 0.044 Uiso 1 1 calc R
O1 O 1.0293(4) 0.3845(4) 0.4920(3) 0.0212(13) Uani 1 1 d .
C10 C 0.7610(6) 0.2869(5) 0.5557(3) 0.0157(17) Uani 1 1 d .
H10A H 0.7079 0.2412 0.5594 0.019 Uiso 1 1 calc R
H10B H 0.8224 0.2540 0.5651 0.019 Uiso 1 1 calc R
C31 C 0.5276(6) 0.3596(5) 0.3372(4) 0.0194(19) Uani 1 1 d .
H31 H 0.5156 0.3610 0.2873 0.023 Uiso 1 1 calc R
C9 C 0.7466(6) 0.3634(5) 0.6118(4) 0.0151(16) Uani 1 1 d .
H9A H 0.7698 0.3412 0.6587 0.018 Uiso 1 1 calc R
H9B H 0.6771 0.3778 0.6162 0.018 Uiso 1 1 calc R
C17 C 0.7360(6) 0.5581(5) 0.6272(4) 0.0157(17) Uani 1 1 d .
C28 C 0.7650(6) 0.1559(5) 0.4123(4) 0.0163(16) Uani 1 1 d .
H28 H 0.7048 0.1499 0.4360 0.020 Uiso 1 1 calc R
C4 C 0.6431(6) 0.6822(6) 0.4581(4) 0.026(2) Uani 1 1 d .
H4 H 0.6456 0.7012 0.5066 0.031 Uiso 1 1 calc R
C3 C 0.5965(6) 0.6023(6) 0.4316(5) 0.026(2) Uani 1 1 d .
H3 H 0.5600 0.5592 0.4588 0.031 Uiso 1 1 calc R
C33 C 0.4695(6) 0.3680(5) 0.4568(4) 0.0183(19) Uani 1 1 d .
H33 H 0.4180 0.3761 0.4895 0.022 Uiso 1 1 calc R
C8 C 0.9162(5) 0.5411(6) 0.3053(4) 0.0197(18) Uani 1 1 d .
H8A H 0.9455 0.4956 0.2722 0.024 Uiso 1 1 calc R
H8B H 0.8893 0.5922 0.2760 0.024 Uiso 1 1 calc R
C22 C 0.6369(6) 0.5558(5) 0.6101(4) 0.0182(18) Uani 1 1 d .
H22 H 0.6141 0.5114 0.5767 0.022 Uiso 1 1 calc R
C29 C 0.6392(5) 0.3424(5) 0.4351(4) 0.0138(17) Uani 1 1 d .
C30 C 0.6205(6) 0.3454(5) 0.3618(4) 0.0199(19) Uani 1 1 d .
H30 H 0.6718 0.3377 0.3287 0.024 Uiso 1 1 calc R
C11 C 0.9243(5) 0.4698(6) 0.6381(4) 0.0163(17) Uani 1 1 d .
C12 C 0.9851(6) 0.5476(6) 0.6351(4) 0.0208(19) Uani 1 1 d .
H12 H 0.9665 0.6004 0.6080 0.025 Uiso 1 1 calc R
C16 C 0.9547(6) 0.3925(6) 0.6763(4) 0.0202(19) Uani 1 1 d .
H16 H 0.9151 0.3388 0.6780 0.024 Uiso 1 1 calc R
C14 C 1.0995(6) 0.4710(7) 0.7102(4) 0.028(2) Uani 1 1 d .
H14 H 1.1585 0.4719 0.7359 0.033 Uiso 1 1 calc R
C15 C 1.0419(6) 0.3931(6) 0.7118(4) 0.025(2) Uani 1 1 d .
H15 H 1.0622 0.3397 0.7373 0.030 Uiso 1 1 calc R
C13 C 1.0719(6) 0.5477(7) 0.6713(4) 0.026(2) Uani 1 1 d .
H13 H 1.1125 0.6007 0.6693 0.031 Uiso 1 1 calc R
C6 C 0.9623(5) 0.6560(5) 0.4032(4) 0.0189(18) Uani 1 1 d .
H6A H 0.9336 0.7070 0.3748 0.023 Uiso 1 1 calc R
H6B H 1.0200 0.6811 0.4274 0.023 Uiso 1 1 calc R

loop_
_atom_site_aniso_label
_atom_site_aniso_U_11
_atom_site_aniso_U_22
_atom_site_aniso_U_33
_atom_site_aniso_U_23
_atom_site_aniso_U_13
_atom_site_aniso_U_12
Ni1 0.0157(5) 0.0133(5) 0.0128(4) 0.0013(4) -0.0007(5) 0.0000(5)
Fe1 0.0152(6) 0.0122(6) 0.0083(4) 0.0003(5) 0.0001(5) -0.0001(5)
P1 0.0156(10) 0.0149(10) 0.0088(8) 0.0000(9) 0.0006(8) 0.0006(9)
S2 0.0174(10) 0.0129(9) 0.0128(8) -0.0010(9) -0.0002(8) -0.0012(8)
P2 0.0145(11) 0.0114(9) 0.0092(8) 0.0002(8) 0.0014(9) 0.0013(8)
S1 0.0211(11) 0.0136(11) 0.0088(8) 0.0000(7) -0.0001(8) -0.0020(8)
O7 0.032(4) 0.037(4) 0.033(3) -0.005(3) 0.001(3) 0.004(3)
F4 0.033(4) 0.088(5) 0.054(4) 0.007(3) 0.013(3) -0.020(3)
F3 0.042(3) 0.030(3) 0.066(4) -0.002(3) -0.010(3) -0.011(3)
C39 0.025(5) 0.048(6) 0.037(5) 0.009(5) -0.008(4) -0.008(5)
C27 0.020(4) 0.013(4) 0.017(4) -0.002(3) -0.008(4) -0.002(4)
C26 0.026(5) 0.014(4) 0.016(4) -0.004(4) -0.001(4) 0.009(4)
B1 0.022(6) 0.016(5) 0.028(5) 0.003(4) 0.002(5) 0.007(5)
C21 0.017(4) 0.018(4) 0.018(4) 0.008(4) 0.003(3) 0.003(4)
C34 0.018(5) 0.018(4) 0.021(4) -0.003(4) 0.004(4) -0.004(3)
C20 0.029(5) 0.017(4) 0.016(4) 0.003(3) 0.002(4) 0.009(4)
C36 0.028(5) 0.028(5) 0.033(5) -0.003(4) -0.004(4) -0.002(4)
C5 0.028(5) 0.013(4) 0.026(5) 0.002(4) -0.005(4) -0.001(4)
C19 0.037(6) 0.016(4) 0.013(4) -0.003(3) -0.004(4) 0.003(4)
C35 0.020(5) 0.019(4) 0.007(4) 0.000(3) -0.001(3) -0.003(4)
C37 0.024(5) 0.042(6) 0.043(5) 0.013(5) 0.001(5) -0.001(5)
C24 0.017(5) 0.015(4) 0.015(4) 0.001(3) 0.000(4) -0.004(4)
C1 0.019(5) 0.026(5) 0.026(4) 0.011(4) -0.005(4) 0.006(4)
F1 0.069(5) 0.070(5) 0.067(4) -0.043(4) 0.000(3) 0.015(4)
F2 0.084(5) 0.080(6) 0.108(6) 0.061(5) -0.020(4) 0.023(4)
C7 0.015(4) 0.023(5) 0.016(4) 0.004(4) 0.006(3) -0.004(4)
C32 0.018(5) 0.016(4) 0.032(5) 0.002(4) -0.004(4) -0.002(4)
C23 0.014(4) 0.013(4) 0.010(3) 0.002(3) -0.003(4) 0.001(3)
C25 0.013(4) 0.027(5) 0.014(4) 0.007(4) 0.002(4) 0.001(4)
C18 0.020(5) 0.018(4) 0.015(4) 0.000(3) 0.002(3) 0.005(4)
C2 0.013(4) 0.022(5) 0.033(5) 0.001(4) -0.008(4) 0.005(4)
C38 0.030(5) 0.048(6) 0.032(5) 0.009(4) -0.004(5) -0.001(5)
O1 0.016(3) 0.026(3) 0.022(3) 0.001(3) -0.003(2) 0.005(3)
C10 0.019(4) 0.015(4) 0.013(3) 0.003(3) -0.001(4) 0.004(4)
C31 0.023(5) 0.020(5) 0.016(4) 0.006(4) -0.005(4) -0.001(4)
C9 0.017(4) 0.016(4) 0.012(3) 0.001(3) -0.001(3) -0.002(4)
C17 0.023(5) 0.016(4) 0.008(3) 0.006(3) 0.005(3) 0.000(4)
C28 0.018(4) 0.017(4) 0.014(3) 0.000(4) 0.002(4) -0.003(4)
C4 0.029(5) 0.030(5) 0.019(4) 0.003(4) 0.004(4) 0.015(4)
C3 0.014(4) 0.027(5) 0.038(5) 0.012(5) 0.004(4) 0.001(4)
C33 0.011(4) 0.016(4) 0.027(5) -0.001(4) 0.006(4) -0.001(3)
C8 0.026(5) 0.022(4) 0.011(4) 0.001(4) 0.006(3) -0.005(4)
C22 0.020(5) 0.020(4) 0.014(4) -0.001(3) 0.002(3) 0.001(4)
C29 0.012(4) 0.012(4) 0.017(4) -0.001(3) 0.003(3) -0.004(3)
C30 0.026(5) 0.019(4) 0.015(4) 0.004(4) 0.002(4) -0.001(4)
C11 0.019(4) 0.024(5) 0.006(3) -0.006(4) 0.002(3) 0.005(4)
C12 0.026(5) 0.024(5) 0.013(4) -0.003(4) 0.002(4) 0.000(4)
C16 0.020(5) 0.025(5) 0.016(4) -0.005(4) 0.001(4) 0.001(4)
C14 0.014(5) 0.055(6) 0.015(4) -0.006(5) -0.001(3) 0.005(5)
C15 0.026(5) 0.031(5) 0.017(4) -0.001(4) 0.000(4) 0.014(4)
C13 0.019(5) 0.039(6) 0.019(4) -0.009(4) 0.001(4) -0.002(4)
C6 0.018(4) 0.020(4) 0.019(4) 0.005(4) 0.004(4) -0.006(3)

loop_
_atom_type_symbol
_atom_type_description
_atom_type_scat_dispersion_real
_atom_type_scat_dispersion_imag
_atom_type_scat_source
C C 0.0033 0.0016 'International Tables Vol C Tables 4.2.6.8 and 6.1.1.4'
H H 0.0000 0.0000 'International Tables Vol C Tables 4.2.6.8 and 6.1.1.4'
Fe Fe 0.3463 0.8444 'International Tables Vol C Tables 4.2.6.8 and 6.1.1.4'
Ni Ni 0.3393 1.1124 'International Tables Vol C Tables 4.2.6.8 and 6.1.1.4'
P P 0.1023 0.0942 'International Tables Vol C Tables 4.2.6.8 and 6.1.1.4'
S S 0.1246 0.1234 'International Tables Vol C Tables 4.2.6.8 and 6.1.1.4'
O O 0.0106 0.0060 'International Tables Vol C Tables 4.2.6.8 and 6.1.1.4'
B B 0.0013 0.0007 'International Tables Vol C Tables 4.2.6.8 and 6.1.1.4'
F F 0.0171 0.0103 'International Tables Vol C Tables 4.2.6.8 and 6.1.1.4'

loop_
_exptl_crystal_face_index_h
_exptl_crystal_face_index_k
_exptl_crystal_face_index_l
_exptl_crystal_face_perp_dist
0.00 -1.00 0.00 0.046
0.00 1.00 0.00 0.037
2.00 -2.00 -1.00 0.068
0.00 0.00 1.00 0.032
0.00 0.00 -1.00 0.044
-1.00 0.00 0.00 0.061

loop_
_geom_angle_atom_site_label_1
_geom_angle_atom_site_label_2
_geom_angle_atom_site_label_3
_geom_angle
S2 Ni1 Fe1 56.11(6)
S2 Ni1 S1 90.28(8)
S1 Ni1 Fe1 56.04(6)
C5 Ni1 Fe1 155.9(2)
C5 Ni1 S2 103.1(2)
C5 Ni1 S1 143.7(2)
C5 Ni1 C1 38.7(3)
C5 Ni1 C3 65.9(3)
C1 Ni1 Fe1 165.0(2)
C1 Ni1 S2 132.7(2)
C1 Ni1 S1 109.3(2)
C2 Ni1 Fe1 133.5(2)
C2 Ni1 S2 168.6(3)
C2 Ni1 S1 100.6(2)
C2 Ni1 C5 65.9(3)
C2 Ni1 C1 40.0(3)
C2 Ni1 C4 66.0(3)
C2 Ni1 C3 39.1(3)
C4 Ni1 Fe1 127.0(2)
C4 Ni1 S2 103.7(2)
C4 Ni1 S1 164.4(3)
C4 Ni1 C5 39.8(3)
C4 Ni1 C1 66.1(3)
C4 Ni1 C3 39.2(3)
C3 Ni1 Fe1 118.0(2)
C3 Ni1 S2 134.8(3)
C3 Ni1 S1 125.3(3)
C3 Ni1 C1 66.1(3)
P1 Fe1 Ni1 109.82(7)
S2 Fe1 Ni1 53.87(6)
S2 Fe1 P1 91.23(8)
P2 Fe1 Ni1 110.46(6)
P2 Fe1 P1 86.67(8)
P2 Fe1 S2 162.20(8)
P2 Fe1 S1 88.54(8)
S1 Fe1 Ni1 54.06(6)
S1 Fe1 P1 159.84(8)
S1 Fe1 S2 87.38(8)
C35 Fe1 Ni1 148.6(2)
C35 Fe1 P1 90.8(2)
C35 Fe1 S2 104.1(3)
C35 Fe1 P2 93.6(3)
C35 Fe1 S1 109.0(2)
C9 P1 Fe1 110.1(2)
C17 P1 Fe1 120.9(2)
C17 P1 C9 100.5(3)
C11 P1 Fe1 111.5(2)
C11 P1 C9 106.8(4)
C11 P1 C17 105.8(3)
Ni1 S2 Fe1 70.02(6)
C6 S2 Ni1 102.9(3)
C6 S2 Fe1 113.3(3)
C23 P2 Fe1 118.8(2)
C23 P2 C10 102.7(3)
C10 P2 Fe1 108.3(3)
C29 P2 Fe1 115.9(3)
C29 P2 C23 103.0(3)
C29 P2 C10 106.9(4)
Ni1 S1 Fe1 69.91(6)
C8 S1 Ni1 104.9(3)
C8 S1 Fe1 114.0(2)
C39 O7 C36 105.7(6)
O7 C39 H39A 110.7
O7 C39 H39B 110.7
O7 C39 C38 105.2(7)
H39A C39 H39B 108.8
C38 C39 H39A 110.7
C38 C39 H39B 110.7
C26 C27 H27 120.2
C26 C27 C28 119.6(7)
C28 C27 H27 120.2
C27 C26 H26 119.4
C25 C26 C27 121.2(7)
C25 C26 H26 119.4
F4 B1 F1 109.2(8)
F3 B1 F4 107.8(7)
F3 B1 F1 106.4(8)
F2 B1 F4 113.7(8)
F2 B1 F3 109.7(8)
F2 B1 F1 109.8(8)
C20 C21 H21 120.0
C22 C21 H21 120.0
C22 C21 C20 120.0(8)
C33 C34 H34 119.4
C33 C34 C29 121.1(7)
C29 C34 H34 119.4
C21 C20 H20 119.7
C21 C20 C19 120.6(7)
C19 C20 H20 119.7
O7 C36 H36A 110.5
O7 C36 H36B 110.5
O7 C36 C37 106.1(6)
H36A C36 H36B 108.7
C37 C36 H36A 110.5
C37 C36 H36B 110.5
Ni1 C5 H5 125.3
C1 C5 Ni1 71.0(4)
C1 C5 H5 125.8
C1 C5 C4 108.4(7)
C4 C5 Ni1 69.5(4)
C4 C5 H5 125.8
C20 C19 H19 120.3
C20 C19 C18 119.3(8)
C18 C19 H19 120.3
O1 C35 Fe1 177.6(7)
C36 C37 H37A 110.9
C36 C37 H37B 110.9
H37A C37 H37B 108.9
C38 C37 C36 104.5(7)
C38 C37 H37A 110.9
C38 C37 H37B 110.9
C23 C24 H24 120.1
C23 C24 C25 119.7(7)
C25 C24 H24 120.1
Ni1 C1 H1 126.4
C5 C1 Ni1 70.3(4)
C5 C1 H1 126.6
C5 C1 C2 106.8(7)
C2 C1 Ni1 68.3(4)
C2 C1 H1 126.6
H7A C7 H7B 107.5
C8 C7 H7A 108.5
C8 C7 H7B 108.5
C8 C7 C6 115.2(7)
C6 C7 H7A 108.5
C6 C7 H7B 108.5
C31 C32 H32 120.2
C31 C32 C33 119.6(8)
C33 C32 H32 120.2
C24 C23 P2 121.9(5)
C24 C23 C28 119.6(7)
C28 C23 P2 118.4(6)
C26 C25 C24 119.9(7)
C26 C25 H25 120.0
C24 C25 H25 120.0
C19 C18 H18 119.3
C17 C18 C19 121.4(8)
C17 C18 H18 119.3
Ni1 C2 H2 122.5
C1 C2 Ni1 71.8(5)
C1 C2 H2 125.5
C3 C2 Ni1 71.9(5)
C3 C2 C1 109.0(8)
C3 C2 H2 125.5
C39 C38 H38A 111.2
C39 C38 H38B 111.2
C37 C38 C39 102.9(7)
C37 C38 H38A 111.2
C37 C38 H38B 111.2
H38A C38 H38B 109.1
P2 C10 H10A 109.5
P2 C10 H10B 109.5
H10A C10 H10B 108.1
C9 C10 P2 110.8(5)
C9 C10 H10A 109.5
C9 C10 H10B 109.5
C32 C31 H31 119.6
C32 C31 C30 120.7(7)
C30 C31 H31 119.6
P1 C9 H9A 109.5
P1 C9 H9B 109.5
C10 C9 P1 110.8(5)
C10 C9 H9A 109.5
C10 C9 H9B 109.5
H9A C9 H9B 108.1
C18 C17 P1 125.4(6)
C18 C17 C22 117.5(7)
C22 C17 P1 117.1(5)
C27 C28 C23 119.9(7)
C27 C28 H28 120.1
C23 C28 H28 120.1
Ni1 C4 H4 123.9
C5 C4 Ni1 70.7(4)
C5 C4 H4 126.1
C3 C4 Ni1 71.0(5)
C3 C4 C5 107.9(7)
C3 C4 H4 126.1
Ni1 C3 H3 126.6
C2 C3 Ni1 69.0(5)
C2 C3 C4 107.7(8)
C2 C3 H3 126.1
C4 C3 Ni1 69.8(5)
C4 C3 H3 126.1
C34 C33 H33 120.0
C32 C33 C34 120.0(8)
C32 C33 H33 120.0
S1 C8 H8A 108.5
S1 C8 H8B 108.5
C7 C8 S1 114.9(5)
C7 C8 H8A 108.5
C7 C8 H8B 108.5
H8A C8 H8B 107.5
C21 C22 C17 121.3(8)
C21 C22 H22 119.4
C17 C22 H22 119.4
C34 C29 P2 122.6(6)
C34 C29 C30 118.3(8)
C30 C29 P2 118.9(6)
C31 C30 C29 120.3(8)
C31 C30 H30 119.9
C29 C30 H30 119.9
C12 C11 P1 119.4(6)
C16 C11 P1 121.8(6)
C16 C11 C12 118.6(7)
C11 C12 H12 119.9
C13 C12 C11 120.3(8)
C13 C12 H12 119.9
C11 C16 H16 119.7
C15 C16 C11 120.6(8)
C15 C16 H16 119.7
C15 C14 H14 119.9
C13 C14 H14 119.9
C13 C14 C15 120.2(8)
C16 C15 H15 119.9
C14 C15 C16 120.1(8)
C14 C15 H15 119.9
C12 C13 H13 120.0
C14 C13 C12 120.1(8)
C14 C13 H13 120.0
S2 C6 H6A 108.4
S2 C6 H6B 108.4
C7 C6 S2 115.5(5)
C7 C6 H6A 108.4
C7 C6 H6B 108.4
H6A C6 H6B 107.5

loop_
_geom_bond_atom_site_label_1
_geom_bond_atom_site_label_2
_geom_bond_distance
Ni1 Fe1 2.5144(14)
Ni1 S2 2.161(2)
Ni1 S1 2.168(2)
Ni1 C5 2.112(8)
Ni1 C1 2.121(8)
Ni1 C2 2.075(8)
Ni1 C4 2.096(8)
Ni1 C3 2.112(8)
Fe1 P1 2.235(2)
Fe1 S2 2.221(2)
Fe1 P2 2.216(2)
Fe1 S1 2.221(2)
Fe1 C35 1.758(8)
P1 C9 1.845(7)
P1 C17 1.830(8)
P1 C11 1.823(8)
S2 C6 1.835(7)
P2 C23 1.831(7)
P2 C10 1.837(7)
P2 C29 1.815(8)
S1 C8 1.827(7)
O7 C39 1.410(10)
O7 C36 1.423(10)
F4 B1 1.383(11)
F3 B1 1.367(10)
C39 H39A 0.9900
C39 H39B 0.9900
C39 C38 1.521(12)
C27 H27 0.9500
C27 C26 1.373(10)
C27 C28 1.388(10)
C26 H26 0.9500
C26 C25 1.367(11)
B1 F1 1.390(11)
B1 F2 1.351(11)
C21 H21 0.9500
C21 C20 1.375(11)
C21 C22 1.368(11)
C34 H34 0.9500
C34 C33 1.388(10)
C34 C29 1.388(10)
C20 H20 0.9500
C20 C19 1.379(11)
C36 H36A 0.9900
C36 H36B 0.9900
C36 C37 1.530(12)
C5 H5 0.9500
C5 C1 1.403(11)
C5 C4 1.432(11)
C19 H19 0.9500
C19 C18 1.393(11)
C35 O1 1.146(8)
C37 H37A 0.9900
C37 H37B 0.9900
C37 C38 1.517(12)
C24 H24 0.9500
C24 C23 1.388(10)
C24 C25 1.394(11)
C1 H1 0.9500
C1 C2 1.435(12)
C7 H7A 0.9900
C7 H7B 0.9900
C7 C8 1.505(10)
C7 C6 1.518(11)
C32 H32 0.9500
C32 C31 1.379(11)
C32 C33 1.381(11)
C23 C28 1.399(9)
C25 H25 0.9500
C18 H18 0.9500
C18 C17 1.383(10)
C2 H2 0.9500
C2 C3 1.402(12)
C38 H38A 0.9900
C38 H38B 0.9900
C10 H10A 0.9900
C10 H10B 0.9900
C10 C9 1.537(9)
C31 H31 0.9500
C31 C30 1.384(11)
C9 H9A 0.9900
C9 H9B 0.9900
C17 C22 1.412(10)
C28 H28 0.9500
C4 H4 0.9500
C4 C3 1.410(12)
C3 H3 0.9500
C33 H33 0.9500
C8 H8A 0.9900
C8 H8B 0.9900
C22 H22 0.9500
C29 C30 1.399(11)
C30 H30 0.9500
C11 C12 1.404(11)
C11 C16 1.389(11)
C12 H12 0.9500
C12 C13 1.382(11)
C16 H16 0.9500
C16 C15 1.381(11)
C14 H14 0.9500
C14 C15 1.380(12)
C14 C13 1.378(12)
C15 H15 0.9500
C13 H13 0.9500
C6 H6A 0.9900
C6 H6B 0.9900

loop_
_geom_torsion_atom_site_label_1
_geom_torsion_atom_site_label_2
_geom_torsion_atom_site_label_3
_geom_torsion_atom_site_label_4
_geom_torsion
Ni1 S2 C6 C7 -69.6(6)
Ni1 S1 C8 C7 67.0(6)
Ni1 C5 C1 C2 58.7(5)
Ni1 C5 C4 C3 -61.6(6)
Ni1 C1 C2 C3 62.6(6)
Ni1 C2 C3 C4 59.3(6)
Ni1 C4 C3 C2 -58.8(6)
Fe1 P1 C9 C10 21.5(6)
Fe1 P1 C17 C18 -113.6(6)
Fe1 P1 C17 C22 68.4(6)
Fe1 P1 C11 C12 66.0(6)
Fe1 P1 C11 C16 -109.1(6)
Fe1 S2 C6 C7 4.0(7)
Fe1 P2 C23 C24 2.2(7)
Fe1 P2 C23 C28 177.3(5)
Fe1 P2 C10 C9 38.6(6)
Fe1 P2 C29 C34 -92.6(6)
Fe1 P2 C29 C30 81.7(7)
Fe1 S1 C8 C7 -7.3(7)
P1 C17 C22 C21 176.7(6)
P1 C11 C12 C13 -177.2(6)
P1 C11 C16 C15 176.6(6)
P2 C23 C28 C27 -174.1(6)
P2 C10 C9 P1 -37.7(7)
P2 C29 C30 C31 -173.4(6)
O7 C39 C38 C37 31.5(9)
O7 C36 C37 C38 -12.7(9)
C39 O7 C36 C37 33.5(9)
C27 C26 C25 C24 -0.1(11)
C26 C27 C28 C23 -0.4(11)
C21 C20 C19 C18 -1.7(12)
C34 C29 C30 C31 1.2(12)
C20 C21 C22 C17 0.7(11)
C20 C19 C18 C17 0.9(12)
C36 O7 C39 C38 -41.1(9)
C36 C37 C38 C39 -10.9(9)
C5 C1 C2 Ni1 -60.0(6)
C5 C1 C2 C3 2.6(9)
C5 C4 C3 Ni1 61.4(6)
C5 C4 C3 C2 2.6(9)
C19 C18 C17 P1 -177.3(6)
C19 C18 C17 C22 0.7(11)
C24 C23 C28 C27 1.1(11)
C1 C5 C4 Ni1 60.6(6)
C1 C5 C4 C3 -1.0(9)
C1 C2 C3 Ni1 -62.5(5)
C1 C2 C3 C4 -3.2(9)
C32 C31 C30 C29 0.6(12)
C23 P2 C10 C9 165.1(5)
C23 P2 C29 C34 135.9(7)
C23 P2 C29 C30 -49.7(7)
C23 C24 C25 C26 0.8(11)
C25 C24 C23 P2 173.8(6)
C25 C24 C23 C28 -1.2(11)
C18 C17 C22 C21 -1.5(11)
C10 P2 C23 C24 -117.2(6)
C10 P2 C23 C28 57.9(6)
C10 P2 C29 C34 28.1(7)
C10 P2 C29 C30 -157.5(7)
C31 C32 C33 C34 0.2(13)
C9 P1 C17 C18 125.2(6)
C9 P1 C17 C22 -52.8(6)
C9 P1 C11 C12 -173.7(6)
C9 P1 C11 C16 11.2(7)
C17 P1 C9 C10 150.1(5)
C17 P1 C11 C12 -67.2(6)
C17 P1 C11 C16 117.6(6)
C28 C27 C26 C25 0.0(11)
C4 C5 C1 Ni1 -59.7(5)
C4 C5 C1 C2 -0.9(9)
C33 C34 C29 P2 172.2(6)
C33 C34 C29 C30 -2.2(11)
C33 C32 C31 C30 -1.3(12)
C8 C7 C6 S2 64.3(8)
C22 C21 C20 C19 1.0(12)
C29 P2 C23 C24 131.9(6)
C29 P2 C23 C28 -53.1(6)
C29 P2 C10 C9 -86.9(6)
C29 C34 C33 C32 1.6(12)
C11 P1 C9 C10 -99.7(5)
C11 P1 C17 C18 14.2(7)
C11 P1 C17 C22 -163.8(5)
C11 C12 C13 C14 0.5(11)
C11 C16 C15 C14 0.6(11)
C12 C11 C16 C15 1.4(11)
C16 C11 C12 C13 -1.9(11)
C15 C14 C13 C12 1.6(12)
C13 C14 C15 C16 -2.1(12)
C6 C7 C8 S1 -62.1(8)

loop_
_twin_individual_id
_twin_individual_mass_fraction_refined
1 0.5337(18)
2 0.4663(18)
